data_1551941
loop_
_publ_author_name
'Wang, Long-Fei'
'Zhuang, Wei-Man'
'Guo-Zhang, Huang'
'Chen, Yan-Cong'
'Qiu, Jiang-Zhen'
'Ni, Zhao-Ping'
'Tong, Ming-Liang'

_publ_section_title
;
 Spin-Crossover Modulation via Single-Crystal to Single-Crystal
 Photochemical [2+2] Reaction in Hofmann-Type Frameworks
;
_journal_name_full 'Chemical Science'
_journal_paper_doi 10.1039/C9SC02274K
_journal_year 2019
_chemical_formula_moiety '0.5(C60 H44 Ag4 Fe2 N12)'
_chemical_formula_sum 'C30 H22 Ag2 Fe N6'
_chemical_formula_weight 738.12
_space_group_crystal_system orthorhombic
_space_group_IT_number 61
_space_group_name_Hall '-P 2ac 2ab'
_space_group_name_H-M_alt 'P b c a'
_symmetry_space_group_name_Hall '-P 2ac 2ab'
_symmetry_space_group_name_H-M 'P b c a'
_atom_sites_solution_hydrogens geom
_audit_creation_date 2018-11-22
_audit_creation_method
;
Olex2 1.2
(compiled 2018.05.29 svn.r3508 for OlexSys, GUI svn.r5506)
;
_audit_update_record
;
2019-02-18 deposited with the CCDC.    2019-07-03 downloaded from the CCDC.
;
_cell_angle_alpha 90
_cell_angle_beta 90
_cell_angle_gamma 90
_cell_formula_units_Z 4
_cell_length_a 12.2648(5)
_cell_length_b 14.7116(6)
_cell_length_c 16.7500(8)
_cell_measurement_reflns_used 7719
_cell_measurement_temperature 260(2)
_cell_measurement_theta_max 26.41
_cell_measurement_theta_min 2.43
_cell_volume 3022.3(2)
_computing_cell_refinement 'SAINT v8.37A (Bruker, 2015)'
_computing_data_reduction 'SAINT v8.37A (Bruker, 2015)'
_computing_molecular_graphics 'Olex2 (Dolomanov et al., 2009)'
_computing_publication_material 'Olex2 (Dolomanov et al., 2009)'
_computing_structure_refinement 'XL (Sheldrick, 2008)'
_computing_structure_solution 'XT (Sheldrick, 2015)'
_diffrn_ambient_temperature 260
_diffrn_measured_fraction_theta_full 0.998
_diffrn_measured_fraction_theta_max 0.998
_diffrn_measurement_device_type 'Bruker D8 QUEST'
_diffrn_measurement_method '\f and \w scans'
_diffrn_radiation_type MoK\a
_diffrn_radiation_wavelength 0.71073
_diffrn_reflns_av_R_equivalents 0.0399
_diffrn_reflns_av_unetI/netI 0.0256
_diffrn_reflns_Laue_measured_fraction_full 0.998
_diffrn_reflns_Laue_measured_fraction_max 0.998
_diffrn_reflns_limit_h_max 15
_diffrn_reflns_limit_h_min -13
_diffrn_reflns_limit_k_max 19
_diffrn_reflns_limit_k_min -19
_diffrn_reflns_limit_l_max 21
_diffrn_reflns_limit_l_min -21
_diffrn_reflns_number 24281
_diffrn_reflns_point_group_measured_fraction_full 0.998
_diffrn_reflns_point_group_measured_fraction_max 0.998
_diffrn_reflns_theta_full 25.242
_diffrn_reflns_theta_max 27.513
_diffrn_reflns_theta_min 2.432
_diffrn_standards_number 0
_exptl_absorpt_coefficient_mu 1.785
_exptl_absorpt_correction_T_max 0.7456
_exptl_absorpt_correction_T_min 0.6764
_exptl_absorpt_correction_type multi-scan
_exptl_absorpt_process_details
'SADABS-2014/5 (Bruker,2014/5) was used for absorption correction. wR2(int) was 0.0695 before and 0.0526 after correction. The Ratio of minimum to maximum transmission is 0.9072. The \l/2 correction factor is Not present.'
_exptl_crystal_colour orange
_exptl_crystal_colour_primary orange
_exptl_crystal_density_diffrn 1.622
_exptl_crystal_description block
_exptl_crystal_F_000 1456
_exptl_crystal_size_max 0.142
_exptl_crystal_size_mid 0.106
_exptl_crystal_size_min 0.061
_refine_diff_density_max 0.416
_refine_diff_density_min -0.469
_refine_diff_density_rms 0.076
_refine_ls_extinction_method none
_refine_ls_goodness_of_fit_ref 1.079
_refine_ls_hydrogen_treatment constr
_refine_ls_matrix_type full
_refine_ls_number_parameters 193
_refine_ls_number_reflns 3456
_refine_ls_number_restraints 32
_refine_ls_restrained_S_all 1.080
_refine_ls_R_factor_all 0.0542
_refine_ls_R_factor_gt 0.0320
_refine_ls_shift/su_max 0.003
_refine_ls_shift/su_mean 0.000
_refine_ls_structure_factor_coef Fsqd
_refine_ls_weighting_details 'w=1/[\s^2^(Fo^2^)+(0.0294P)^2^+1.8773P] where P=(Fo^2^+2Fc^2^)/3'
_refine_ls_weighting_scheme calc
_refine_ls_wR_factor_gt 0.0648
_refine_ls_wR_factor_ref 0.0719
_reflns_Friedel_coverage 0.000
_reflns_number_gt 2595
_reflns_number_total 3456
_reflns_threshold_expression 'I > 2\s(I)'
_cod_data_source_file c9sc02274k2.cif
_cod_data_source_block 260k
_cod_database_code 1551941
_shelx_shelxl_version_number 2017/1
_shelx_space_group_comment
;
The symmetry employed for this shelxl refinement is uniquely defined
by the following loop, which should always be used as a source of
symmetry information in preference to the above space-group names.
They are only intended as comments.
;
_shelx_estimated_absorpt_t_max 0.899
_shelx_estimated_absorpt_t_min 0.786
_olex2_refinement_description
;
1. Fixed Uiso
 At 1.2 times of:
  All C(H) groups
2. Shared sites
{N1, N1A}
3. Uiso/Uaniso restraints and constraints
Uanis(N1) = Uanis(N1A)
Uanis(C1) = Uanis(C1A)
Uanis(C2) = Uanis(C2A)
Uanis(C3) = Uanis(C3A)
Uanis(C4) = Uanis(C4A)
Uanis(C5) = Uanis(C5A)
Uanis(C6) = Uanis(C6A)
Uanis(C7) = Uanis(C7A)
Uanis(C8) = Uanis(C8A)
Uanis(C9) = Uanis(C9A)
Uanis(C10) = Uanis(C10A)
Uanis(C11) = Uanis(C11A)
Uanis(C12) = Uanis(C12A)
Uanis(C13) = Uanis(C13A)
4. Same fragment restrains
{N1A, C1A, C2A, C3A, C4A, C5A} sigma for 1-2: 0.02, 1-3: 0.04
{N1, C5, C4, C3, C2, C1} sigma for 1-2: 0.02, 1-3: 0.04
as
{N1, C1, C2, C3, C4, C5}
5. Others
 Fixed Sof: N1(0.66) C1(0.66) H1(0.66) C2(0.66) H2(0.66) C3(0.66) C4(0.66)
 H4(0.66) C5(0.66) H5(0.66) C6(0.66) H6(0.66) C7(0.66) H7(0.66) C8(0.66)
 C9(0.66) H9(0.66) C10(0.66) H10(0.66) C11(0.66) H11(0.66) C12(0.66) H12(0.66)
 C13(0.66) H13(0.66) N1A(0.34) C1A(0.34) H1A(0.34) C2A(0.34) H2A(0.34)
 C3A(0.34) C4A(0.34) H4A(0.34) C5A(0.34) H5A(0.34) C6A(0.34) H6A(0.34)
 C7A(0.34) H7A(0.34) C8A(0.34) C9A(0.34) H9A(0.34) C10A(0.34) H10A(0.34)
 C11A(0.34) H11A(0.34) C12A(0.34) H12A(0.34) C13A(0.34) H13A(0.34)
6.a Aromatic/amide H refined with riding coordinates:
 C1(H1), C2(H2), C4(H4), C5(H5), C6(H6), C7(H7), C9(H9), C10(H10), C11(H11),
 C12(H12), C13(H13), C1A(H1A), C2A(H2A), C4A(H4A), C5A(H5A), C6A(H6A), C7A(H7A),
  C9A(H9A), C10A(H10A), C11A(H11A), C12A(H12A), C13A(H13A)
6.b Fitted hexagon refined as free rotating group:
 C8(C9,C10,C11,C12,C13), C8A(C9A,C10A,C11A,C12A,C13A)
;
_olex2_submission_special_instructions 'No special instructions were received'

loop_
_space_group_symop_operation_xyz
'x, y, z'
'-x+1/2, -y, z+1/2'
'-x, y+1/2, -z+1/2'
'x+1/2, -y+1/2, -z'
'-x, -y, -z'
'x-1/2, y, -z-1/2'
'x, -y-1/2, z-1/2'
'-x-1/2, y-1/2, z'

loop_
_atom_site_label
_atom_site_type_symbol
_atom_site_fract_x
_atom_site_fract_y
_atom_site_fract_z
_atom_site_U_iso_or_equiv
_atom_site_adp_type
_atom_site_occupancy
_atom_site_site_symmetry_order
_atom_site_calc_flag
_atom_site_refinement_flags_posn
_atom_site_refinement_flags_adp
_atom_site_refinement_flags_occupancy
_atom_site_disorder_assembly
_atom_site_disorder_group
Ag1 Ag 0.21748(2) 1.04449(2) 0.26839(2) 0.04994(10) Uani 1 1 d . . . . .
Fe1 Fe 0.500000 1.000000 0.500000 0.02857(12) Uani 1 2 d S T P . .
N2 N 0.3970(2) 0.96545(17) 0.59849(14) 0.0444(6) Uani 1 1 d . . . . .
N3 N 0.36357(18) 1.02494(16) 0.42418(14) 0.0416(6) Uani 1 1 d . . . . .
C14 C 0.3560(2) 0.9573(2) 0.65848(18) 0.0462(7) Uani 1 1 d . . . . .
C15 C 0.3090(2) 1.0362(2) 0.37053(17) 0.0417(7) Uani 1 1 d . . . . .
N1 N 0.50463(19) 0.85681(16) 0.46214(13) 0.0423(6) Uani 0.66 1 d D . . A 1
C1 C 0.4235(14) 0.7987(9) 0.469(2) 0.0522(17) Uani 0.66 1 d D . . A 1
H1 H 0.358794 0.818247 0.492816 0.063 Uiso 0.66 1 calc R . . A 1
C2 C 0.4310(4) 0.7099(4) 0.4437(4) 0.0457(12) Uani 0.66 1 d D . . A 1
H2 H 0.371337 0.671523 0.449680 0.055 Uiso 0.66 1 calc R . . A 1
C3 C 0.5255(4) 0.6766(3) 0.4091(3) 0.0400(10) Uani 0.66 1 d D . . A 1
C4 C 0.6119(4) 0.7370(3) 0.4017(4) 0.0479(13) Uani 0.66 1 d D . . A 1
H4 H 0.676402 0.719133 0.377106 0.058 Uiso 0.66 1 calc R . . A 1
C5 C 0.6002(6) 0.8255(6) 0.4318(9) 0.0482(18) Uani 0.66 1 d D . . A 1
H5 H 0.660153 0.864214 0.430956 0.058 Uiso 0.66 1 calc R . . A 1
C6 C 0.5354(4) 0.5837(3) 0.3808(3) 0.0506(11) Uani 0.66 1 d . . . A 1
H6 H 0.593545 0.570750 0.347038 0.061 Uiso 0.66 1 calc R . . A 1
C7 C 0.4692(4) 0.5158(3) 0.3986(3) 0.0436(10) Uani 0.66 1 d . . . A 1
H7 H 0.413252 0.528520 0.434387 0.052 Uiso 0.66 1 calc R . . A 1
C8 C 0.4747(4) 0.4209(3) 0.3675(3) 0.0445(13) Uani 0.66 1 d . . . A 1
C9 C 0.3941(5) 0.3598(4) 0.3904(5) 0.0526(13) Uani 0.66 1 d G . . A 1
H9 H 0.337899 0.378746 0.423780 0.063 Uiso 0.66 1 calc R . . A 1
C10 C 0.3976(9) 0.2705(4) 0.3636(10) 0.0667(17) Uani 0.66 1 d G . . A 1
H10 H 0.343704 0.229635 0.378899 0.080 Uiso 0.66 1 calc R . . A 1
C11 C 0.4817(11) 0.2423(4) 0.3137(12) 0.0770(17) Uani 0.66 1 d G . . A 1
H11 H 0.483996 0.182491 0.295729 0.092 Uiso 0.66 1 calc R . . A 1
C12 C 0.5622(10) 0.3034(5) 0.2908(9) 0.102(2) Uani 0.66 1 d G . . A 1
H12 H 0.618484 0.284458 0.257440 0.123 Uiso 0.66 1 calc R . . A 1
C13 C 0.5588(5) 0.3927(4) 0.3177(5) 0.086(2) Uani 0.66 1 d G . . A 1
H13 H 0.612681 0.433570 0.302320 0.103 Uiso 0.66 1 calc R . . A 1
N1A N 0.50463(19) 0.85681(16) 0.46214(13) 0.0423(6) Uani 0.34 1 d D . . A 2
C1A C 0.413(3) 0.8092(17) 0.479(5) 0.0522(17) Uani 0.34 1 d D . . A 2
H1A H 0.355368 0.841744 0.500841 0.063 Uiso 0.34 1 calc R . . A 2
C2A C 0.3946(10) 0.7163(9) 0.4656(8) 0.0457(12) Uani 0.34 1 d D . . A 2
H2A H 0.329185 0.688599 0.479724 0.055 Uiso 0.34 1 calc R . . A 2
C3A C 0.4792(9) 0.6674(8) 0.4307(6) 0.0400(10) Uani 0.34 1 d D . . A 2
C4A C 0.5716(10) 0.7152(8) 0.4120(9) 0.0479(13) Uani 0.34 1 d D . . A 2
H4A H 0.630807 0.683690 0.391020 0.058 Uiso 0.34 1 calc R . . A 2
C5A C 0.5811(14) 0.8085(11) 0.4229(19) 0.0482(18) Uani 0.34 1 d D . . A 2
H5A H 0.641843 0.838411 0.402518 0.058 Uiso 0.34 1 calc R . . A 2
C6A C 0.4657(9) 0.5699(7) 0.4146(7) 0.0506(11) Uani 0.34 1 d . . . A 2
H6A H 0.407286 0.541610 0.439834 0.061 Uiso 0.34 1 calc R . . A 2
C7A C 0.5255(8) 0.5189(7) 0.3696(6) 0.0436(10) Uani 0.34 1 d . . . A 2
H7A H 0.584926 0.547796 0.346249 0.052 Uiso 0.34 1 calc R . . A 2
C8A C 0.5135(9) 0.4194(7) 0.3491(8) 0.0445(13) Uani 0.34 1 d . . . A 2
C9A C 0.4191(11) 0.3777(10) 0.3767(11) 0.0526(13) Uani 0.34 1 d G . . A 2
H9A H 0.370315 0.410081 0.408363 0.063 Uiso 0.34 1 calc R . . A 2
C10A C 0.3976(17) 0.2877(11) 0.357(2) 0.0667(17) Uani 0.34 1 d G . . A 2
H10A H 0.334363 0.259808 0.375637 0.080 Uiso 0.34 1 calc R . . A 2
C11A C 0.470(2) 0.2393(10) 0.310(3) 0.0770(17) Uani 0.34 1 d G . . A 2
H11A H 0.456043 0.179094 0.296768 0.092 Uiso 0.34 1 calc R . . A 2
C12A C 0.565(2) 0.2810(11) 0.282(2) 0.102(2) Uani 0.34 1 d G . . A 2
H12A H 0.613677 0.248653 0.250626 0.123 Uiso 0.34 1 calc R . . A 2
C13A C 0.5864(11) 0.3710(10) 0.3018(12) 0.086(2) Uani 0.34 1 d G . . A 2
H13A H 0.649631 0.398927 0.283351 0.103 Uiso 0.34 1 calc R . . A 2

loop_
_atom_site_aniso_label
_atom_site_aniso_U_11
_atom_site_aniso_U_22
_atom_site_aniso_U_33
_atom_site_aniso_U_23
_atom_site_aniso_U_13
_atom_site_aniso_U_12
Ag1 0.04380(14) 0.07180(18) 0.03423(13) -0.00088(11) -0.01563(9) 0.00122(11)
Fe1 0.0272(2) 0.0410(3) 0.0175(2) -0.0019(2) -0.00124(19) 0.0013(2)
N2 0.0433(13) 0.0589(15) 0.0312(13) 0.0015(11) 0.0058(10) 0.0035(12)
N3 0.0369(12) 0.0522(15) 0.0357(12) -0.0008(10) -0.0094(10) -0.0002(11)
C14 0.0408(15) 0.0615(19) 0.0364(15) 0.0014(14) 0.0084(13) 0.0031(14)
C15 0.0336(14) 0.0542(17) 0.0372(15) -0.0006(13) -0.0058(12) -0.0033(13)
N1 0.0506(14) 0.0424(14) 0.0338(12) -0.0039(10) -0.0059(11) 0.0022(12)
C1 0.054(4) 0.047(3) 0.055(9) -0.011(4) -0.010(3) 0.001(3)
C2 0.040(4) 0.049(2) 0.049(4) -0.012(2) 0.007(2) -0.002(3)
C3 0.040(3) 0.043(2) 0.037(3) -0.003(2) 0.006(2) 0.003(3)
C4 0.042(4) 0.040(3) 0.062(3) -0.003(3) 0.014(3) -0.003(2)
C5 0.054(3) 0.042(4) 0.049(4) -0.016(3) -0.004(4) 0.004(2)
C6 0.053(3) 0.037(2) 0.061(3) -0.009(2) 0.007(2) 0.002(2)
C7 0.044(3) 0.047(2) 0.040(3) 0.001(2) 0.0029(18) 0.004(2)
C8 0.046(4) 0.0398(18) 0.047(4) 0.004(2) 0.003(2) -0.001(3)
C9 0.063(4) 0.032(3) 0.063(4) 0.015(3) 0.001(3) -0.007(3)
C10 0.083(3) 0.032(3) 0.085(4) 0.012(4) -0.010(2) -0.001(3)
C11 0.103(4) 0.043(2) 0.085(3) -0.007(2) -0.016(4) -0.003(2)
C12 0.138(4) 0.048(5) 0.122(6) -0.030(5) 0.045(4) -0.013(5)
C13 0.103(5) 0.041(4) 0.113(6) -0.025(4) 0.055(4) -0.007(4)
N1A 0.0506(14) 0.0424(14) 0.0338(12) -0.0039(10) -0.0059(11) 0.0022(12)
C1A 0.054(4) 0.047(3) 0.055(9) -0.011(4) -0.010(3) 0.001(3)
C2A 0.040(4) 0.049(2) 0.049(4) -0.012(2) 0.007(2) -0.002(3)
C3A 0.040(3) 0.043(2) 0.037(3) -0.003(2) 0.006(2) 0.003(3)
C4A 0.042(4) 0.040(3) 0.062(3) -0.003(3) 0.014(3) -0.003(2)
C5A 0.054(3) 0.042(4) 0.049(4) -0.016(3) -0.004(4) 0.004(2)
C6A 0.053(3) 0.037(2) 0.061(3) -0.009(2) 0.007(2) 0.002(2)
C7A 0.044(3) 0.047(2) 0.040(3) 0.001(2) 0.0029(18) 0.004(2)
C8A 0.046(4) 0.0398(18) 0.047(4) 0.004(2) 0.003(2) -0.001(3)
C9A 0.063(4) 0.032(3) 0.063(4) 0.015(3) 0.001(3) -0.007(3)
C10A 0.083(3) 0.032(3) 0.085(4) 0.012(4) -0.010(2) -0.001(3)
C11A 0.103(4) 0.043(2) 0.085(3) -0.007(2) -0.016(4) -0.003(2)
C12A 0.138(4) 0.048(5) 0.122(6) -0.030(5) 0.045(4) -0.013(5)
C13A 0.103(5) 0.041(4) 0.113(6) -0.025(4) 0.055(4) -0.007(4)

loop_
_atom_type_symbol
_atom_type_description
_atom_type_scat_dispersion_real
_atom_type_scat_dispersion_imag
_atom_type_scat_source
C C 0.0033 0.0016 'International Tables Vol C Tables 4.2.6.8 and 6.1.1.4'
H H 0.0000 0.0000 'International Tables Vol C Tables 4.2.6.8 and 6.1.1.4'
Ag Ag -0.8971 1.1015 'International Tables Vol C Tables 4.2.6.8 and 6.1.1.4'
Fe Fe 0.3463 0.8444 'International Tables Vol C Tables 4.2.6.8 and 6.1.1.4'
N N 0.0061 0.0033 'International Tables Vol C Tables 4.2.6.8 and 6.1.1.4'

loop_
_geom_angle_atom_site_label_1
_geom_angle_atom_site_label_2
_geom_angle_atom_site_label_3
_geom_angle
_geom_angle_site_symmetry_1
_geom_angle_site_symmetry_3
C15 Ag1 C14 171.72(12) . 2_574
N2 Fe1 N2 180.00(8) 5_676 .
N2 Fe1 N1 90.58(9) . .
N2 Fe1 N1 89.43(9) . 5_676
N2 Fe1 N1 89.42(9) 5_676 .
N2 Fe1 N1 90.58(9) 5_676 5_676
N2 Fe1 N1A 89.42(9) 5_676 .
N2 Fe1 N1A 90.58(9) . .
N3 Fe1 N2 87.89(9) . 5_676
N3 Fe1 N2 87.89(9) 5_676 .
N3 Fe1 N2 92.11(9) . .
N3 Fe1 N2 92.11(9) 5_676 5_676
N3 Fe1 N3 180.00(13) . 5_676
N3 Fe1 N1 90.76(9) 5_676 5_676
N3 Fe1 N1 90.76(9) . .
N3 Fe1 N1 89.24(9) 5_676 .
N3 Fe1 N1 89.24(9) . 5_676
N3 Fe1 N1A 89.24(9) 5_676 .
N3 Fe1 N1A 90.76(9) . .
N1 Fe1 N1 180.0 5_676 .
C14 N2 Fe1 166.9(3) . .
C15 N3 Fe1 164.0(2) . .
N2 C14 Ag1 174.6(3) . 2_575
N3 C15 Ag1 173.9(3) . .
C1 N1 Fe1 125.1(4) . .
C1 N1 C5 117.8(5) . .
C5 N1 Fe1 117.0(3) . .
N1 C1 H1 118.8 . .
N1 C1 C2 122.3(7) . .
C2 C1 H1 118.8 . .
C1 C2 H2 119.2 . .
C1 C2 C3 121.5(6) . .
C3 C2 H2 119.2 . .
C2 C3 C4 116.7(4) . .
C2 C3 C6 122.6(5) . .
C4 C3 C6 120.7(4) . .
C3 C4 H4 120.5 . .
C3 C4 C5 118.9(5) . .
C5 C4 H4 120.5 . .
N1 C5 C4 122.5(6) . .
N1 C5 H5 118.8 . .
C4 C5 H5 118.8 . .
C3 C6 H6 117.0 . .
C7 C6 C3 125.9(5) . .
C7 C6 H6 117.0 . .
C6 C7 H7 116.5 . .
C6 C7 C8 126.9(5) . .
C8 C7 H7 116.5 . .
C9 C8 C7 118.4(3) . .
C9 C8 C13 120.0 . .
C13 C8 C7 121.6(3) . .
C8 C9 H9 120.0 . .
C10 C9 C8 120.0 . .
C10 C9 H9 120.0 . .
C9 C10 H10 120.0 . .
C11 C10 C9 120.0 . .
C11 C10 H10 120.0 . .
C10 C11 H11 120.0 . .
C12 C11 C10 120.0 . .
C12 C11 H11 120.0 . .
C11 C12 H12 120.0 . .
C11 C12 C13 120.0 . .
C13 C12 H12 120.0 . .
C8 C13 H13 120.0 . .
C12 C13 C8 120.0 . .
C12 C13 H13 120.0 . .
C1A N1A Fe1 114.5(8) . .
C5A N1A Fe1 131.5(7) . .
C5A N1A C1A 113.9(10) . .
N1A C1A H1A 116.4 . .
N1A C1A C2A 127.3(14) . .
C2A C1A H1A 116.4 . .
C1A C2A H2A 121.6 . .
C3A C2A C1A 116.7(12) . .
C3A C2A H2A 121.6 . .
C2A C3A C6A 119.8(10) . .
C4A C3A C2A 116.7(10) . .
C4A C3A C6A 123.5(10) . .
C3A C4A H4A 118.5 . .
C3A C4A C5A 123.1(12) . .
C5A C4A H4A 118.5 . .
N1A C5A C4A 121.8(13) . .
N1A C5A H5A 119.1 . .
C4A C5A H5A 119.1 . .
C3A C6A H6A 116.2 . .
C7A C6A C3A 127.6(10) . .
C7A C6A H6A 116.2 . .
C6A C7A H7A 115.1 . .
C6A C7A C8A 129.8(10) . .
C8A C7A H7A 115.1 . .
C9A C8A C7A 115.6(8) . .
C9A C8A C13A 120.0 . .
C13A C8A C7A 124.2(8) . .
C8A C9A H9A 120.0 . .
C8A C9A C10A 120.0 . .
C10A C9A H9A 120.0 . .
C9A C10A H10A 120.0 . .
C11A C10A C9A 120.0 . .
C11A C10A H10A 120.0 . .
C10A C11A H11A 120.0 . .
C10A C11A C12A 120.0 . .
C12A C11A H11A 120.0 . .
C11A C12A H12A 120.0 . .
C13A C12A C11A 120.0 . .
C13A C12A H12A 120.0 . .
C8A C13A H13A 120.0 . .
C12A C13A C8A 120.0 . .
C12A C13A H13A 120.0 . .

loop_
_geom_bond_atom_site_label_1
_geom_bond_atom_site_label_2
_geom_bond_distance
_geom_bond_site_symmetry_2
Ag1 C14 2.050(3) 2_574
Ag1 C15 2.050(3) .
Fe1 N2 2.139(2) 5_676
Fe1 N2 2.139(2) .
Fe1 N3 2.132(2) .
Fe1 N3 2.132(2) 5_676
Fe1 N1 2.201(2) .
Fe1 N1 2.201(2) 5_676
Fe1 N1A 2.201(2) .
N2 C14 1.130(4) .
N3 C15 1.133(3) .
N1 C1 1.318(7) .
N1 C5 1.358(7) .
C1 H1 0.9300 .
C1 C2 1.378(8) .
C2 H2 0.9300 .
C2 C3 1.386(6) .
C3 C4 1.388(6) .
C3 C6 1.452(7) .
C4 H4 0.9300 .
C4 C5 1.404(7) .
C5 H5 0.9300 .
C6 H6 0.9300 .
C6 C7 1.321(7) .
C7 H7 0.9300 .
C7 C8 1.491(7) .
C8 C9 1.3900 .
C8 C13 1.3900 .
C9 H9 0.9300 .
C9 C10 1.3900 .
C10 H10 0.9300 .
C10 C11 1.3900 .
C11 H11 0.9300 .
C11 C12 1.3900 .
C12 H12 0.9300 .
C12 C13 1.3900 .
C13 H13 0.9300 .
N1A C1A 1.355(12) .
N1A C5A 1.348(12) .
C1A H1A 0.9300 .
C1A C2A 1.402(13) .
C2A H2A 0.9300 .
C2A C3A 1.391(10) .
C3A C4A 1.370(11) .
C3A C6A 1.469(15) .
C4A H4A 0.9300 .
C4A C5A 1.389(13) .
C5A H5A 0.9300 .
C6A H6A 0.9300 .
C6A C7A 1.293(14) .
C7A H7A 0.9300 .
C7A C8A 1.510(14) .
C8A C9A 1.3900 .
C8A C13A 1.3900 .
C9A H9A 0.9300 .
C9A C10A 1.3900 .
C10A H10A 0.9300 .
C10A C11A 1.3900 .
C11A H11A 0.9300 .
C11A C12A 1.3900 .
C12A H12A 0.9300 .
C12A C13A 1.3900 .
C13A H13A 0.9300 .

loop_
_geom_torsion_atom_site_label_1
_geom_torsion_atom_site_label_2
_geom_torsion_atom_site_label_3
_geom_torsion_atom_site_label_4
_geom_torsion
Fe1 N1 C1 C2 179(2)
Fe1 N1 C5 C4 -176.5(9)
Fe1 N1A C1A C2A -176(6)
Fe1 N1A C5A C4A 173.4(15)
N1 C1 C2 C3 1(5)
C1 N1 C5 C4 6(3)
C1 C2 C3 C4 0(2)
C1 C2 C3 C6 -179(2)
C2 C3 C4 C5 2.4(11)
C2 C3 C6 C7 -15.4(8)
C3 C4 C5 N1 -5.5(17)
C3 C6 C7 C8 177.0(5)
C4 C3 C6 C7 165.3(6)
C5 N1 C1 C2 -3(4)
C6 C3 C4 C5 -178.2(9)
C6 C7 C8 C9 -176.9(6)
C6 C7 C8 C13 4.1(9)
C7 C8 C9 C10 -179.0(8)
C7 C8 C13 C12 179.0(8)
C8 C9 C10 C11 0.0
C9 C8 C13 C12 0.0
C9 C10 C11 C12 0.0
C10 C11 C12 C13 0.0
C11 C12 C13 C8 0.0
C13 C8 C9 C10 0.0
N1A C1A C2A C3A -1(10)
C1A N1A C5A C4A -9(5)
C1A C2A C3A C4A 0(5)
C1A C2A C3A C6A -179(4)
C2A C3A C4A C5A -3(3)
C2A C3A C6A C7A 165.4(13)
C3A C4A C5A N1A 9(4)
C3A C6A C7A C8A -178.0(11)
C4A C3A C6A C7A -14(2)
C5A N1A C1A C2A 6(9)
C6A C3A C4A C5A 176(2)
C6A C7A C8A C9A 6.4(18)
C6A C7A C8A C13A -177.4(14)
C7A C8A C9A C10A 176.3(17)
C7A C8A C13A C12A -176.0(18)
C8A C9A C10A C11A 0.0
C9A C8A C13A C12A 0.0
C9A C10A C11A C12A 0.0
C10A C11A C12A C13A 0.0
C11A C12A C13A C8A 0.0
C13A C8A C9A C10A 0.0
